data_4028440
loop_
_publ_author_name
'Zhen Wang'
'Yoichiro Kuninobu'
'Motomu Kanai'

_publ_section_title
;
 Copper-Catalyzed Intramolecular N-S Bond Formation by Oxidative
 Dehydrogenative Cyclization
;
_journal_name_full 'Journal of Organic Chemistry'
_journal_page_first 7337
_journal_page_last 7342
_journal_paper_doi 10.1021/jo401056g
_journal_volume 78
_journal_year 2013
_chemical_formula_moiety 'C13 H9 N O S'
_chemical_formula_sum 'C13 H9 N O S'
_chemical_formula_weight 227.28
_space_group_IT_number 14
_symmetry_cell_setting monoclinic
_symmetry_Int_Tables_number 14
_symmetry_space_group_name_Hall '-P 2ybc'
_symmetry_space_group_name_H-M 'P 1 21/c 1'
_atom_sites_solution_hydrogens geom
_atom_sites_solution_primary direct
_atom_sites_solution_secondary difmap
_cell_angle_alpha 90.0000
_cell_angle_beta 98.1422(15)
_cell_angle_gamma 90.0000
_cell_formula_units_Z 4
_cell_length_a 5.86578(13)
_cell_length_b 14.3542(4)
_cell_length_c 12.3044(3)
_cell_measurement_reflns_used 7526
_cell_measurement_temperature 93
_cell_measurement_theta_max 68.23
_cell_measurement_theta_min 3.08
_cell_volume 1025.57(4)
_computing_cell_refinement 'RAPID AUTO'
_computing_data_collection 'RAPID AUTO (Rigaku, ????)'
_computing_data_reduction 'RAPID AUTO'
_computing_molecular_graphics 'CrystalStructure 4.0'
_computing_publication_material 'CrystalStructure 4.0 (Rigaku, 2010)'
_computing_structure_refinement 'CRYSTALS (Carruthers, et al., 1999)'
_computing_structure_solution 'SIR92 (Altomare, et al., 1994)'
_diffrn_ambient_temperature 93
_diffrn_detector_area_resol_mean 10.000
_diffrn_measured_fraction_theta_full 0.993
_diffrn_measured_fraction_theta_max 0.993
_diffrn_measurement_device_type 'Rigaku R-AXIS RAPID'
_diffrn_measurement_method \w
_diffrn_radiation_type 'Cu K\a'
_diffrn_radiation_wavelength 1.54187
_diffrn_reflns_av_R_equivalents 0.1310
_diffrn_reflns_limit_h_max 6
_diffrn_reflns_limit_h_min -6
_diffrn_reflns_limit_k_max 17
_diffrn_reflns_limit_k_min -17
_diffrn_reflns_limit_l_max 14
_diffrn_reflns_limit_l_min -14
_diffrn_reflns_number 10208
_diffrn_reflns_theta_full 68.24
_diffrn_reflns_theta_max 68.24
_diffrn_standards_number 0
_exptl_absorpt_coefficient_mu 2.582
_exptl_absorpt_correction_T_max 0.275
_exptl_absorpt_correction_T_min 0.119
_exptl_absorpt_correction_type multi-scan
_exptl_absorpt_process_details 'ABSCOR (Rigaku, 1995)'
_exptl_crystal_colour colorless
_exptl_crystal_density_diffrn 1.472
_exptl_crystal_description block
_exptl_crystal_F_000 472.00
_exptl_crystal_size_max 0.950
_exptl_crystal_size_mid 0.650
_exptl_crystal_size_min 0.500
_refine_diff_density_max 0.578
_refine_diff_density_min -0.547
_refine_ls_extinction_coef 19(8)
_refine_ls_extinction_method 'Larson (1970) Crystallographic Computing eq. 22'
_refine_ls_goodness_of_fit_ref 1.115
_refine_ls_hydrogen_treatment constr
_refine_ls_number_parameters 155
_refine_ls_number_reflns 1864
_refine_ls_R_factor_gt 0.0552
_refine_ls_shift/su_max 0.000
_refine_ls_structure_factor_coef Fsqd
_refine_ls_weighting_details 'w = 1/[0.0010Fo^2^ + 1.0000\s(Fo^2^)]/(4Fo^2^)'
_refine_ls_weighting_scheme calc
_refine_ls_wR_factor_ref 0.1423
_reflns_number_gt 1591
_reflns_number_total 1864
_reflns_threshold_expression F^2^>2.0\s(F^2^)
_cod_data_source_file jo401056g_si_003.cif
_cod_data_source_block 20121112-4_Membered_Product
_cod_original_cell_volume 1025.56(4)
_cod_database_code 4028440

loop_
_symmetry_equiv_pos_site_id
_symmetry_equiv_pos_as_xyz
1 +X,+Y,+Z
2 -X,1/2+Y,1/2-Z
3 -X,-Y,-Z
4 +X,1/2-Y,1/2+Z

loop_
_atom_site_label
_atom_site_type_symbol
_atom_site_fract_x
_atom_site_fract_y
_atom_site_fract_z
_atom_site_U_iso_or_equiv
_atom_site_adp_type
_atom_site_occupancy
_atom_site_symmetry_multiplicity
_atom_site_calc_flag
_atom_site_refinement_flags
S1 S 0.37584(10) 0.00701(4) 0.34495(5) 0.0171(3) Uani 1.0 4 d .
O1 O -0.1588(3) 0.16046(10) 0.32102(12) 0.0181(5) Uani 1.0 4 d .
N1 N 0.1936(3) 0.09316(12) 0.37810(15) 0.0133(6) Uani 1.0 4 d .
C1 C 0.1740(4) -0.02718(15) 0.23545(18) 0.0151(7) Uani 1.0 4 d .
C2 C 0.1911(4) -0.10080(16) 0.16238(19) 0.0199(7) Uani 1.0 4 d .
C3 C 0.0069(4) -0.11844(16) 0.08350(19) 0.0208(7) Uani 1.0 4 d .
C4 C -0.1954(4) -0.06446(16) 0.07452(19) 0.0217(7) Uani 1.0 4 d .
C5 C -0.2102(5) 0.00856(15) 0.14572(19) 0.0181(7) Uani 1.0 4 d .
C6 C -0.0251(4) 0.02754(15) 0.22624(18) 0.0133(7) Uani 1.0 4 d .
C7 C -0.0137(4) 0.10057(15) 0.31017(19) 0.0139(6) Uani 1.0 4 d .
C8 C 0.2581(4) 0.14752(14) 0.47530(17) 0.0128(6) Uani 1.0 4 d .
C9 C 0.1131(4) 0.15007(15) 0.55495(17) 0.0155(7) Uani 1.0 4 d .
C10 C 0.1740(4) 0.20252(16) 0.64874(17) 0.0181(7) Uani 1.0 4 d .
C11 C 0.3813(4) 0.25119(15) 0.66399(18) 0.0182(7) Uani 1.0 4 d .
C12 C 0.5277(4) 0.24626(15) 0.58498(19) 0.0181(7) Uani 1.0 4 d .
C13 C 0.4670(4) 0.19508(15) 0.48986(17) 0.0152(7) Uani 1.0 4 d .
H1 H 0.3242 -0.1367 0.1682 0.0241 Uiso 1.0 4 calc R
H2 H 0.0164 -0.1666 0.0338 0.0248 Uiso 1.0 4 calc R
H3 H -0.3195 -0.0785 0.0213 0.0257 Uiso 1.0 4 calc R
H4 H -0.3422 0.0452 0.1398 0.0217 Uiso 1.0 4 calc R
H5 H -0.0244 0.1169 0.5453 0.0182 Uiso 1.0 4 calc R
H6 H 0.0762 0.2059 0.7018 0.0215 Uiso 1.0 4 calc R
H7 H 0.4220 0.2866 0.7270 0.0212 Uiso 1.0 4 calc R
H8 H 0.6679 0.2775 0.5959 0.0213 Uiso 1.0 4 calc R
H9 H 0.5640 0.1924 0.4363 0.0181 Uiso 1.0 4 calc R

loop_
_atom_site_aniso_label
_atom_site_aniso_U_11
_atom_site_aniso_U_22
_atom_site_aniso_U_33
_atom_site_aniso_U_12
_atom_site_aniso_U_13
_atom_site_aniso_U_23
S1 0.0171(5) 0.0208(4) 0.0125(4) 0.0037(3) -0.0008(4) -0.0027(3)
O1 0.0177(10) 0.0238(10) 0.0122(9) 0.0050(7) 0.0002(8) -0.0011(7)
N1 0.0131(11) 0.0183(11) 0.0076(10) 0.0027(8) -0.0012(9) -0.0047(8)
C1 0.0187(14) 0.0202(13) 0.0068(12) -0.0034(10) 0.0027(11) 0.0010(10)
C2 0.0299(16) 0.0185(13) 0.0124(14) -0.0003(11) 0.0067(12) -0.0003(10)
C3 0.0352(16) 0.0190(13) 0.0086(13) -0.0081(12) 0.0050(13) -0.0032(10)
C4 0.0289(16) 0.0273(14) 0.0084(13) -0.0076(12) 0.0005(12) -0.0005(11)
C5 0.0216(16) 0.0234(14) 0.0093(13) -0.0016(10) 0.0019(12) 0.0036(10)
C6 0.0167(14) 0.0187(12) 0.0044(12) -0.0039(10) 0.0010(11) 0.0022(10)
C7 0.0163(13) 0.0182(12) 0.0073(12) -0.0028(10) 0.0021(10) 0.0042(9)
C8 0.0169(13) 0.0144(12) 0.0060(12) 0.0024(10) -0.0019(10) 0.0029(9)
C9 0.0170(13) 0.0209(13) 0.0086(13) -0.0002(10) 0.0013(11) 0.0019(10)
C10 0.0193(14) 0.0289(14) 0.0063(13) 0.0042(11) 0.0025(11) 0.0022(10)
C11 0.0236(15) 0.0237(13) 0.0062(12) 0.0030(11) -0.0019(11) -0.0012(10)
C12 0.0172(14) 0.0201(13) 0.0158(13) -0.0023(10) -0.0020(12) -0.0022(10)
C13 0.0149(13) 0.0221(13) 0.0086(13) 0.0023(10) 0.0021(11) 0.0013(10)

loop_
_atom_type_symbol
_atom_type_description
_atom_type_scat_dispersion_real
_atom_type_scat_dispersion_imag
_atom_type_scat_source
C C 0.0181 0.0091
;
International Tables for Crystallography
(1992, Vol. C, Tables 4.2.6.8 and 6.1.1.4)
;
H H 0.0000 0.0000
;
International Tables for Crystallography
(1992, Vol. C, Table 6.1.1.4)
;
N N 0.0311 0.0180
;
International Tables for Crystallography
(1992, Vol. C, Tables 4.2.6.8 and 6.1.1.4)
;
O O 0.0492 0.0322
;
International Tables for Crystallography
(1992, Vol. C, Tables 4.2.6.8 and 6.1.1.4)
;
S S 0.3331 0.5567
;
International Tables for Crystallography
(1992, Vol. C, Tables 4.2.6.8 and 6.1.1.4)
;

loop_
_geom_angle_atom_site_label_1
_geom_angle_atom_site_label_2
_geom_angle_atom_site_label_3
_geom_angle
_geom_angle_publ_flag
N1 S1 C1 90.50(10) yes
S1 N1 C7 115.84(15) yes
S1 N1 C8 119.31(14) yes
C7 N1 C8 124.74(18) yes
S1 C1 C2 127.54(18) yes
S1 C1 C6 111.99(17) yes
C2 C1 C6 120.5(2) yes
C1 C2 C3 118.2(3) yes
C2 C3 C4 121.7(3) yes
C3 C4 C5 119.8(2) yes
C4 C5 C6 119.3(3) yes
C1 C6 C5 120.5(2) yes
C1 C6 C7 112.95(19) yes
C5 C6 C7 126.6(2) yes
O1 C7 N1 123.5(2) yes
O1 C7 C6 127.8(2) yes
N1 C7 C6 108.68(19) yes
N1 C8 C9 119.24(19) yes
N1 C8 C13 119.9(2) yes
C9 C8 C13 120.88(19) yes
C8 C9 C10 119.5(2) yes
C9 C10 C11 120.2(3) yes
C10 C11 C12 119.7(2) yes
C11 C12 C13 120.6(2) yes
C8 C13 C12 119.0(2) yes
C1 C2 H1 120.343 no
C3 C2 H1 121.413 no
C2 C3 H2 119.223 no
C4 C3 H2 119.087 no
C3 C4 H3 120.166 no
C5 C4 H3 120.006 no
C4 C5 H4 120.450 no
C6 C5 H4 120.217 no
C8 C9 H5 120.284 no
C10 C9 H5 120.187 no
C9 C10 H6 120.191 no
C11 C10 H6 119.563 no
C10 C11 H7 120.188 no
C12 C11 H7 120.102 no
C11 C12 H8 119.795 no
C13 C12 H8 119.610 no
C8 C13 H9 120.276 no
C12 C13 H9 120.711 no

loop_
_geom_bond_atom_site_label_1
_geom_bond_atom_site_label_2
_geom_bond_distance
_geom_bond_publ_flag
S1 N1 1.7210(19) yes
S1 C1 1.734(3) yes
O1 C7 1.230(3) yes
N1 C7 1.379(3) yes
N1 C8 1.433(3) yes
C1 C2 1.400(4) yes
C1 C6 1.399(4) yes
C2 C3 1.370(3) yes
C3 C4 1.408(4) yes
C4 C5 1.377(4) yes
C5 C6 1.389(4) yes
C6 C7 1.466(4) yes
C8 C9 1.386(4) yes
C8 C13 1.392(3) yes
C9 C10 1.382(3) yes
C10 C11 1.392(4) yes
C11 C12 1.387(4) yes
C12 C13 1.385(3) yes
C2 H1 0.930 no
C3 H2 0.930 no
C4 H3 0.930 no
C5 H4 0.930 no
C9 H5 0.930 no
C10 H6 0.930 no
C11 H7 0.930 no
C12 H8 0.930 no
C13 H9 0.930 no

loop_
_geom_contact_atom_site_label_1
_geom_contact_atom_site_label_2
_geom_contact_distance
_geom_contact_publ_flag
_geom_contact_site_symmetry_2
S1 C13 3.238(3) no .
O1 C1 3.571(3) no .
O1 C5 3.052(3) no .
O1 C8 2.881(3) no .
O1 C9 3.090(3) no .
C1 C4 2.773(3) no .
C2 C5 2.813(4) no .
C3 C6 2.758(4) no .
C7 C9 3.081(3) no .
C7 C13 3.594(3) no .
C8 C11 2.766(3) no .
C9 C12 2.775(4) no .
C10 C13 2.782(4) no .
S1 O1 3.5522(16) no 1_655
S1 C13 3.587(3) no 3_656
O1 S1 3.5522(16) no 1_455
O1 C2 3.440(3) no 2_555
O1 C3 3.457(3) no 2_555
O1 C11 3.338(3) no 4_454
O1 C12 3.478(3) no 4_454
O1 C13 3.267(3) no 1_455
C2 O1 3.440(3) no 2_545
C3 O1 3.457(3) no 2_545
C3 C4 3.536(4) no 3_555
C3 C5 3.580(4) no 3_555
C4 C3 3.536(4) no 3_555
C5 C3 3.580(4) no 3_555
C11 O1 3.338(3) no 4_655
C12 O1 3.478(3) no 4_655
C13 S1 3.587(3) no 3_656
C13 O1 3.267(3) no 1_655
S1 H1 2.9822 no .
S1 H9 3.0351 no .
O1 H4 2.8620 no .
O1 H5 2.8307 no .
N1 H5 2.5940 no .
N1 H9 2.6120 no .
C1 H2 3.2196 no .
C1 H4 3.2593 no .
C2 H3 3.2581 no .
C3 H4 3.2541 no .
C4 H1 3.2711 no .
C5 H2 3.2412 no .
C6 H1 3.2688 no .
C6 H3 3.2291 no .
C7 H4 2.7564 no .
C7 H5 2.9122 no .
C8 H6 3.2332 no .
C8 H8 3.2331 no .
C9 H7 3.2437 no .
C9 H9 3.2539 no .
C10 H8 3.2418 no .
C11 H5 3.2451 no .
C11 H9 3.2491 no .
C12 H6 3.2398 no .
C13 H5 3.2548 no .
C13 H7 3.2452 no .
H1 H2 2.3089 no .
H2 H3 2.3281 no .
H3 H4 2.3132 no .
H5 H6 2.3172 no .
H6 H7 2.3184 no .
H7 H8 2.3155 no .
H8 H9 2.3195 no .
S1 H4 3.2547 no 1_655
S1 H5 3.1658 no 3_556
S1 H7 3.3262 no 4_554
O1 H1 3.0774 no 2_555
O1 H2 3.1022 no 2_555
O1 H6 2.8815 no 4_554
O1 H7 2.6752 no 4_454
O1 H8 2.9499 no 4_454
O1 H9 2.3497 no 1_455
N1 H5 3.3505 no 3_556
N1 H7 2.9888 no 4_554
C1 H4 3.3861 no 1_655
C1 H5 3.2209 no 3_556
C1 H6 3.1065 no 3_556
C2 H3 3.5732 no 1_655
C2 H3 3.5753 no 3_555
C2 H4 3.4896 no 1_655
C2 H6 2.8753 no 3_556
C2 H9 3.5840 no 2_645
C3 H6 3.0255 no 3_556
C3 H8 3.4543 no 2_645
C4 H1 3.3562 no 1_455
C4 H3 3.5705 no 3_455
C4 H4 3.5155 no 3_455
C4 H6 3.4113 no 3_556
C5 H1 3.4782 no 1_455
C5 H2 3.4690 no 3_555
C5 H3 3.3519 no 3_455
C5 H8 3.1922 no 4_454
C6 H5 3.4714 no 3_556
C6 H6 3.4892 no 3_556
C6 H8 3.5812 no 4_454
C7 H5 3.5833 no 3_556
C7 H6 3.1578 no 4_554
C7 H7 3.3075 no 4_554
C7 H8 3.4794 no 4_454
C7 H9 3.3722 no 1_455
C8 H2 3.1097 no 2_555
C8 H7 3.4614 no 4_554
C9 H2 2.9082 no 2_555
C9 H8 3.2853 no 1_455
C9 H9 3.3972 no 1_455
C10 H1 3.5708 no 3_656
C10 H2 3.0185 no 2_555
C10 H8 3.1383 no 1_455
C11 H1 2.9893 no 3_656
C11 H2 3.3394 no 2_555
C11 H3 3.3268 no 2_555
C11 H4 3.3764 no 4_655
C11 H9 3.4665 no 4_555
C12 H1 3.4210 no 3_656
C12 H2 3.5448 no 2_555
C12 H2 3.4581 no 2_655
C12 H3 3.0121 no 2_555
C12 H4 3.1391 no 4_655
C12 H5 3.3097 no 1_655
C12 H6 3.3830 no 1_655
C13 H1 3.4326 no 2_655
C13 H2 3.4399 no 2_555
C13 H3 3.3605 no 2_555
C13 H5 3.1699 no 1_655
C13 H7 3.2179 no 4_554
H1 O1 3.0774 no 2_545
H1 C4 3.3562 no 1_655
H1 C5 3.4782 no 1_655
H1 C10 3.5708 no 3_656
H1 C11 2.9893 no 3_656
H1 C12 3.4210 no 3_656
H1 C13 3.4326 no 2_645
H1 H3 3.0663 no 1_655
H1 H4 3.3111 no 1_655
H1 H6 3.1818 no 3_556
H1 H7 2.8221 no 3_656
H1 H8 3.4807 no 2_645
H1 H8 3.5323 no 3_656
H1 H9 2.8876 no 2_645
H2 O1 3.1022 no 2_545
H2 C5 3.4690 no 3_555
H2 C8 3.1097 no 2_545
H2 C9 2.9082 no 2_545
H2 C10 3.0185 no 2_545
H2 C11 3.3394 no 2_545
H2 C12 3.5448 no 2_545
H2 C12 3.4581 no 2_645
H2 C13 3.4399 no 2_545
H2 H4 3.5228 no 3_555
H2 H5 3.2590 no 2_545
H2 H6 3.4069 no 2_545
H2 H6 3.4190 no 3_556
H2 H8 2.7304 no 2_645
H2 H9 3.1670 no 2_645
H3 C2 3.5732 no 1_455
H3 C2 3.5753 no 3_555
H3 C4 3.5705 no 3_455
H3 C5 3.3519 no 3_455
H3 C11 3.3268 no 2_545
H3 C12 3.0121 no 2_545
H3 C13 3.3605 no 2_545
H3 H1 3.0663 no 1_455
H3 H3 3.0866 no 3_455
H3 H4 2.6418 no 3_455
H3 H7 3.5947 no 2_545
H3 H8 3.1125 no 2_545
H4 S1 3.2547 no 1_455
H4 C1 3.3861 no 1_455
H4 C2 3.4896 no 1_455
H4 C4 3.5155 no 3_455
H4 C11 3.3764 no 4_454
H4 C12 3.1391 no 4_454
H4 H1 3.3111 no 1_455
H4 H2 3.5228 no 3_555
H4 H3 2.6418 no 3_455
H4 H7 3.0523 no 4_454
H4 H8 2.6039 no 4_454
H5 S1 3.1658 no 3_556
H5 N1 3.3505 no 3_556
H5 C1 3.2209 no 3_556
H5 C6 3.4714 no 3_556
H5 C7 3.5833 no 3_556
H5 C12 3.3097 no 1_455
H5 C13 3.1699 no 1_455
H5 H2 3.2590 no 2_555
H5 H5 3.5596 no 3_556
H5 H8 3.0466 no 1_455
H5 H9 2.8079 no 1_455
H6 O1 2.8815 no 4_555
H6 C1 3.1065 no 3_556
H6 C2 2.8753 no 3_556
H6 C3 3.0255 no 3_556
H6 C4 3.4113 no 3_556
H6 C6 3.4892 no 3_556
H6 C7 3.1578 no 4_555
H6 C12 3.3830 no 1_455
H6 H1 3.1818 no 3_556
H6 H2 3.4069 no 2_555
H6 H2 3.4190 no 3_556
H6 H8 2.7585 no 1_455
H7 S1 3.3262 no 4_555
H7 O1 2.6752 no 4_655
H7 N1 2.9888 no 4_555
H7 C7 3.3075 no 4_555
H7 C8 3.4614 no 4_555
H7 C13 3.2179 no 4_555
H7 H1 2.8221 no 3_656
H7 H3 3.5947 no 2_555
H7 H4 3.0523 no 4_655
H7 H9 2.6096 no 4_555
H8 O1 2.9499 no 4_655
H8 C3 3.4543 no 2_655
H8 C5 3.1922 no 4_655
H8 C6 3.5812 no 4_655
H8 C7 3.4794 no 4_655
H8 C9 3.2853 no 1_655
H8 C10 3.1383 no 1_655
H8 H1 3.4807 no 2_655
H8 H1 3.5323 no 3_656
H8 H2 2.7304 no 2_655
H8 H3 3.1125 no 2_555
H8 H4 2.6039 no 4_655
H8 H5 3.0466 no 1_655
H8 H6 2.7585 no 1_655
H9 O1 2.3497 no 1_655
H9 C2 3.5840 no 2_655
H9 C7 3.3722 no 1_655
H9 C9 3.3972 no 1_655
H9 C11 3.4665 no 4_554
H9 H1 2.8876 no 2_655
H9 H2 3.1670 no 2_655
H9 H5 2.8079 no 1_655
H9 H7 2.6096 no 4_554

loop_
_geom_torsion_atom_site_label_1
_geom_torsion_atom_site_label_2
_geom_torsion_atom_site_label_3
_geom_torsion_atom_site_label_4
_geom_torsion
_geom_torsion_publ_flag
N1 S1 C1 C2 -178.34(19) no
N1 S1 C1 C6 0.35(15) no
C1 S1 N1 C7 -1.29(15) no
C1 S1 N1 C8 175.08(15) no
S1 N1 C7 O1 -177.60(16) no
S1 N1 C7 C6 1.8(3) no
S1 N1 C8 C9 -122.73(16) no
S1 N1 C8 C13 55.7(3) no
C7 N1 C8 C9 53.3(3) no
C7 N1 C8 C13 -128.3(2) no
C8 N1 C7 O1 6.2(4) no
C8 N1 C7 C6 -174.36(17) no
S1 C1 C2 C3 177.48(16) no
S1 C1 C6 C5 -177.64(15) no
S1 C1 C6 C7 0.6(3) no
C2 C1 C6 C5 1.2(4) no
C2 C1 C6 C7 179.38(19) no
C6 C1 C2 C3 -1.1(4) no
C1 C2 C3 C4 0.3(4) no
C2 C3 C4 C5 0.5(4) no
C3 C4 C5 C6 -0.5(4) no
C4 C5 C6 C1 -0.3(4) no
C4 C5 C6 C7 -178.3(2) no
C1 C6 C7 O1 177.9(3) no
C1 C6 C7 N1 -1.5(3) no
C5 C6 C7 O1 -4.0(4) no
C5 C6 C7 N1 176.6(2) no
N1 C8 C9 C10 -179.85(16) no
N1 C8 C13 C12 -179.17(16) no
C9 C8 C13 C12 -0.7(3) no
C13 C8 C9 C10 1.7(3) no
C8 C9 C10 C11 -1.1(3) no
C9 C10 C11 C12 -0.5(3) no
C10 C11 C12 C13 1.5(3) no
C11 C12 C13 C8 -0.9(3) no
